data_7152908
loop_
_publ_author_name
'Parker, David'
'Waldron, Bradley P.'

_publ_section_title
;
 Conformational analysis and synthetic approaches to polydentate
 perhydro-diazepine ligands for the complexation of gallium(iii).
;
_journal_issue 17
_journal_name_full 'Organic &amp; biomolecular chemistry'
_journal_page_first 2827
_journal_page_last 2838
_journal_paper_doi 10.1039/c3ob40287h
_journal_volume 11
_journal_year 2013
_chemical_formula_moiety 'C23 H36 N2 O5'
_chemical_formula_sum 'C23 H36 N2 O5'
_chemical_formula_weight 420.54
_chemical_melting_point 366(5)
_chemical_name_systematic
;
tert-Butyl 2,2'-(6-hydroxy-6-phenyl-1,4-diazepane-1,4-diyl)diacetate
;
_space_group_crystal_system triclinic
_space_group_IT_number 2
_space_group_name_Hall '-P 1'
_space_group_name_H-M_alt 'P -1'
_symmetry_space_group_name_Hall '-P 1'
_symmetry_space_group_name_H-M 'P -1'
_atom_sites_solution_hydrogens difmap
_atom_sites_solution_primary direct
_atom_sites_solution_secondary difmap
_audit_creation_date 2012-02-14
_audit_creation_method
;
Olex2 1.1-beta
(compiled 2011.11.01 svn.r2039, GUI svn.r3906)
;
_cell_angle_alpha 81.025(10)
_cell_angle_beta 87.158(10)
_cell_angle_gamma 85.460(10)
_cell_formula_units_Z 2
_cell_length_a 5.7906(7)
_cell_length_b 9.5843(11)
_cell_length_c 20.978(2)
_cell_measurement_reflns_used 2758
_cell_measurement_temperature 120
_cell_measurement_theta_max 29.758
_cell_measurement_theta_min 2.229
_cell_volume 1145.6(2)
_computing_cell_refinement 'SAINT v6.45A (Bruker, 2003)'
_computing_data_collection 'SMART v5.049 (Bruker, 1999)'
_computing_data_reduction 'SAINT v6.45A (Bruker, 2003)'
_computing_molecular_graphics
;
O. V. Dolomanov, L. J. Bourhis, R. J. Gildea, J. A. K. Howard and H. Puschmann,
OLEX2: a complete structure solution, refinement and analysis program.
J. Appl. Cryst. (2009). 42, 339-341.
;
_computing_publication_material
;
O. V. Dolomanov, L. J. Bourhis, R. J. Gildea, J. A. K. Howard and H. Puschmann,
OLEX2: a complete structure solution, refinement and analysis program.
J. Appl. Cryst. (2009). 42, 339-341.
;
_computing_structure_refinement
;
XL, G.M. Sheldrick, Acta Cryst.
(2008). A64, 112-122
;
_computing_structure_solution
;
XS, G.M. Sheldrick, Acta Cryst.
(2008). A64, 112-122
;
_diffrn_ambient_temperature 120
_diffrn_detector 'CCD area detector'
_diffrn_detector_area_resol_mean 7.9
_diffrn_detector_type 'Bruker SMART CCD 1K area detector'
_diffrn_measured_fraction_theta_full 0.989
_diffrn_measured_fraction_theta_max 0.989
_diffrn_measurement_device 'three-circle diffractometer'
_diffrn_measurement_device_type 'Bruker SMART CCD 1K area detector'
_diffrn_measurement_method '\w scans'
_diffrn_radiation_monochromator graphite
_diffrn_radiation_probe x-ray
_diffrn_radiation_type MoK\a
_diffrn_radiation_wavelength 0.71073
_diffrn_radiation_xray_symbol K-L~3~
_diffrn_reflns_av_R_equivalents 0.0595
_diffrn_reflns_av_unetI/netI 0.0959
_diffrn_reflns_limit_h_max 7
_diffrn_reflns_limit_h_min -7
_diffrn_reflns_limit_k_max 12
_diffrn_reflns_limit_k_min -12
_diffrn_reflns_limit_l_max 28
_diffrn_reflns_limit_l_min -28
_diffrn_reflns_number 13558
_diffrn_reflns_theta_full 28.50
_diffrn_reflns_theta_max 28.50
_diffrn_reflns_theta_min 1.97
_diffrn_source 'sealed X-ray tube'
_diffrn_source_current 10.0
_diffrn_source_power 0.3
_diffrn_source_target Mo
_diffrn_source_voltage 30.0
_exptl_absorpt_coefficient_mu 0.085
_exptl_absorpt_correction_T_max 1.0000
_exptl_absorpt_correction_T_min 0.5924
_exptl_absorpt_correction_type multi-scan
_exptl_absorpt_process_details
;
SADABS-2006/1 (Bruker,2006) was used for absorption correction.
R(int) was 0.0429 before and 0.0326 after correction.
The Ratio of minimum to maximum transmission is 0.5924.
The \l/2 correction factor is 0.0015.
;
_exptl_crystal_colour 'clear light colourless'
_exptl_crystal_colour_lustre clear
_exptl_crystal_colour_modifier light
_exptl_crystal_colour_primary colourless
_exptl_crystal_density_diffrn 1.219
_exptl_crystal_density_method 'not measured'
_exptl_crystal_description prizm
_exptl_crystal_F_000 456
_exptl_crystal_size_max 0.22
_exptl_crystal_size_mid 0.08
_exptl_crystal_size_min 0.06
_refine_diff_density_max 0.303
_refine_diff_density_min -0.267
_refine_diff_density_rms 0.058
_refine_ls_extinction_method none
_refine_ls_goodness_of_fit_ref 0.994
_refine_ls_hydrogen_treatment refall
_refine_ls_matrix_type full
_refine_ls_number_parameters 415
_refine_ls_number_reflns 5749
_refine_ls_number_restraints 0
_refine_ls_restrained_S_all 0.994
_refine_ls_R_factor_all 0.1141
_refine_ls_R_factor_gt 0.0563
_refine_ls_shift/su_max 0.000
_refine_ls_shift/su_mean 0.000
_refine_ls_structure_factor_coef Fsqd
_refine_ls_weighting_details 'calc w=1/[\s^2^(Fo^2^)+(0.0600P)^2^+0.0000P] where P=(Fo^2^+2Fc^2^)/3'
_refine_ls_weighting_scheme calc
_refine_ls_wR_factor_gt 0.1154
_refine_ls_wR_factor_ref 0.1365
_reflns_number_gt 3370
_reflns_number_total 5749
_reflns_threshold_expression >2sigma(I)
_cod_data_source_file c3ob40287h.txt
_cod_data_source_block 23_12srv042
_cod_depositor_comments
;
The following automatic conversions were performed:

'_chemical_melting_point' value '88-97 C' was changed to '366(5)' -
it was converted from degrees Celsius(C) to Kelvins(K), the average
value was taken and precision was estimated.

Automatic conversion script
Id: cif_fix_values 1891 2012-01-12 08:04:46Z andrius 
;
_cod_database_code 7152908

loop_
_space_group_symop_id
_space_group_symop_operation_xyz
1 'x, y, z'
2 '-x, -y, -z'

loop_
_atom_site_label
_atom_site_type_symbol
_atom_site_fract_x
_atom_site_fract_y
_atom_site_fract_z
_atom_site_U_iso_or_equiv
_atom_site_adp_type
_atom_site_occupancy
_atom_site_symmetry_multiplicity
_atom_site_calc_flag
O1 O 0.1251(3) 0.68172(18) 0.42972(7) 0.0340(4) Uani 1 1 d
O2 O 0.2317(2) 0.82267(15) 0.49845(6) 0.0192(3) Uani 1 1 d
O3 O 0.1717(2) 0.74767(17) 0.09916(7) 0.0260(4) Uani 1 1 d
O4 O 0.4817(2) 0.71717(15) 0.03177(6) 0.0194(3) Uani 1 1 d
O5 O 0.0262(2) 0.92759(17) 0.19281(7) 0.0190(3) Uani 1 1 d
N1 N 0.4126(3) 0.82678(18) 0.32928(8) 0.0170(4) Uani 1 1 d
N2 N 0.4693(3) 0.73857(17) 0.20108(8) 0.0156(4) Uani 1 1 d
C1 C 0.5148(4) 0.6855(2) 0.32124(10) 0.0189(5) Uani 1 1 d
C2 C 0.6231(4) 0.6791(2) 0.25395(10) 0.0180(5) Uani 1 1 d
C3 C 0.4449(3) 0.8947(2) 0.19428(10) 0.0153(4) Uani 1 1 d
C4 C 0.2227(3) 0.9470(2) 0.22844(9) 0.0144(4) Uani 1 1 d
C5 C 0.1923(3) 0.8600(2) 0.29652(10) 0.0168(4) Uani 1 1 d
C6 C 0.4037(4) 0.8562(2) 0.39463(10) 0.0195(5) Uani 1 1 d
C7 C 0.2361(4) 0.7741(2) 0.44169(10) 0.0202(5) Uani 1 1 d
C8 C 0.0922(4) 0.7591(2) 0.55553(9) 0.0189(5) Uani 1 1 d
C9 C 0.1380(4) 0.8520(3) 0.60505(11) 0.0239(5) Uani 1 1 d
C10 C -0.1629(4) 0.7706(3) 0.54045(12) 0.0278(6) Uani 1 1 d
C11 C 0.1861(4) 0.6076(2) 0.57602(12) 0.0257(5) Uani 1 1 d
C12 C 0.5554(4) 0.6909(3) 0.14113(10) 0.0190(5) Uani 1 1 d
C13 C 0.3772(4) 0.7232(2) 0.08946(10) 0.0181(5) Uani 1 1 d
C14 C 0.3506(3) 0.7450(2) -0.02898(9) 0.0174(4) Uani 1 1 d
C15 C 0.5409(4) 0.7312(3) -0.08013(11) 0.0289(6) Uani 1 1 d
C16 C 0.1802(4) 0.6326(3) -0.02788(12) 0.0264(5) Uani 1 1 d
C17 C 0.2345(5) 0.8934(3) -0.03641(13) 0.0287(6) Uani 1 1 d
C18 C 0.2237(3) 1.1040(2) 0.23244(9) 0.0155(4) Uani 1 1 d
C19 C 0.4008(4) 1.1562(2) 0.26260(10) 0.0186(5) Uani 1 1 d
C20 C 0.4005(4) 1.2993(2) 0.26673(10) 0.0223(5) Uani 1 1 d
C21 C 0.2238(4) 1.3939(3) 0.24066(10) 0.0245(5) Uani 1 1 d
C22 C 0.0460(4) 1.3427(2) 0.21162(10) 0.0238(5) Uani 1 1 d
C23 C 0.0449(4) 1.1997(2) 0.20777(10) 0.0203(5) Uani 1 1 d
H1A H 0.641(4) 0.661(2) 0.3520(10) 0.018(5) Uiso 1 1 d
H1B H 0.398(4) 0.614(2) 0.3305(10) 0.017(5) Uiso 1 1 d
H2A H 0.767(4) 0.726(2) 0.2482(9) 0.012(5) Uiso 1 1 d
H2B H 0.668(4) 0.577(2) 0.2501(10) 0.022(6) Uiso 1 1 d
H3A H 0.580(4) 0.935(2) 0.2110(10) 0.017(5) Uiso 1 1 d
H3B H 0.438(4) 0.936(2) 0.1469(11) 0.023(6) Uiso 1 1 d
H5 H 0.067(5) 0.863(3) 0.1688(14) 0.052(9) Uiso 1 1 d
H5A H 0.073(3) 0.918(2) 0.3235(10) 0.014(5) Uiso 1 1 d
H5B H 0.121(3) 0.771(2) 0.2922(9) 0.013(5) Uiso 1 1 d
H6A H 0.359(3) 0.956(2) 0.3954(9) 0.010(5) Uiso 1 1 d
H6B H 0.553(4) 0.839(2) 0.4113(10) 0.026(6) Uiso 1 1 d
H9A H 0.055(4) 0.826(2) 0.6460(12) 0.032(7) Uiso 1 1 d
H9B H 0.299(5) 0.850(3) 0.6133(11) 0.035(7) Uiso 1 1 d
H9C H 0.088(4) 0.950(3) 0.5883(12) 0.037(7) Uiso 1 1 d
H10A H -0.213(4) 0.871(3) 0.5223(12) 0.038(7) Uiso 1 1 d
H10B H -0.196(4) 0.704(3) 0.5078(12) 0.044(7) Uiso 1 1 d
H10C H -0.246(4) 0.746(2) 0.5796(12) 0.027(6) Uiso 1 1 d
H11A H 0.353(4) 0.601(2) 0.5837(11) 0.032(7) Uiso 1 1 d
H11B H 0.108(4) 0.575(2) 0.6185(11) 0.022(6) Uiso 1 1 d
H11C H 0.156(4) 0.542(2) 0.5421(11) 0.029(6) Uiso 1 1 d
H12A H 0.588(4) 0.582(2) 0.1488(10) 0.024(6) Uiso 1 1 d
H12B H 0.704(4) 0.732(2) 0.1242(11) 0.029(6) Uiso 1 1 d
H15A H 0.614(4) 0.637(3) -0.0740(12) 0.039(7) Uiso 1 1 d
H15B H 0.469(4) 0.751(3) -0.1229(13) 0.045(8) Uiso 1 1 d
H15C H 0.648(5) 0.801(3) -0.0771(12) 0.045(8) Uiso 1 1 d
H16A H 0.265(4) 0.539(3) -0.0223(11) 0.038(7) Uiso 1 1 d
H16B H 0.113(4) 0.646(2) -0.0724(11) 0.028(6) Uiso 1 1 d
H16C H 0.059(4) 0.640(2) 0.0046(12) 0.032(7) Uiso 1 1 d
H17A H 0.168(4) 0.914(2) -0.0776(12) 0.027(6) Uiso 1 1 d
H17B H 0.112(5) 0.905(3) -0.0030(14) 0.051(8) Uiso 1 1 d
H17C H 0.345(4) 0.965(3) -0.0306(11) 0.036(7) Uiso 1 1 d
H19 H 0.525(4) 1.091(2) 0.2816(10) 0.019(6) Uiso 1 1 d
H20 H 0.522(4) 1.332(2) 0.2877(10) 0.014(5) Uiso 1 1 d
H21 H 0.226(4) 1.493(3) 0.2441(10) 0.024(6) Uiso 1 1 d
H22 H -0.071(4) 1.406(2) 0.1927(10) 0.022(6) Uiso 1 1 d
H23 H -0.076(4) 1.160(2) 0.1879(10) 0.025(6) Uiso 1 1 d

loop_
_atom_site_aniso_label
_atom_site_aniso_U_11
_atom_site_aniso_U_22
_atom_site_aniso_U_33
_atom_site_aniso_U_23
_atom_site_aniso_U_13
_atom_site_aniso_U_12
O1 0.0504(11) 0.0349(10) 0.0214(8) -0.0091(7) 0.0040(7) -0.0253(8)
O2 0.0243(8) 0.0196(8) 0.0136(7) -0.0005(6) 0.0003(6) -0.0051(6)
O3 0.0171(8) 0.0437(11) 0.0198(8) -0.0140(7) 0.0001(6) -0.0009(7)
O4 0.0183(7) 0.0258(9) 0.0137(7) -0.0032(6) -0.0009(6) 0.0010(6)
O5 0.0149(7) 0.0245(9) 0.0193(8) -0.0078(7) -0.0044(6) -0.0017(6)
N1 0.0204(9) 0.0187(10) 0.0121(8) -0.0029(7) -0.0017(7) 0.0003(7)
N2 0.0174(9) 0.0157(9) 0.0139(8) -0.0047(7) -0.0017(7) 0.0023(7)
C1 0.0245(11) 0.0157(11) 0.0162(11) -0.0015(9) -0.0052(9) 0.0009(9)
C2 0.0198(11) 0.0164(12) 0.0180(11) -0.0024(9) -0.0042(8) -0.0003(9)
C3 0.0161(10) 0.0179(11) 0.0124(10) -0.0018(8) -0.0009(8) -0.0049(8)
C4 0.0148(10) 0.0153(11) 0.0137(10) -0.0025(8) -0.0037(8) -0.0021(8)
C5 0.0172(10) 0.0180(12) 0.0155(10) -0.0031(9) -0.0003(8) -0.0027(9)
C6 0.0250(12) 0.0183(12) 0.0166(11) -0.0037(9) -0.0025(9) -0.0070(9)
C7 0.0262(11) 0.0211(12) 0.0138(10) -0.0042(9) -0.0016(8) -0.0016(9)
C8 0.0226(11) 0.0197(12) 0.0133(10) 0.0014(8) 0.0000(8) -0.0036(9)
C9 0.0283(13) 0.0284(14) 0.0148(11) -0.0030(10) 0.0007(9) -0.0026(11)
C10 0.0243(12) 0.0363(16) 0.0217(12) 0.0010(11) -0.0012(10) -0.0060(11)
C11 0.0299(14) 0.0222(13) 0.0229(12) 0.0031(10) -0.0010(10) -0.0018(10)
C12 0.0161(10) 0.0247(13) 0.0167(11) -0.0062(9) 0.0006(8) 0.0012(9)
C13 0.0200(11) 0.0174(11) 0.0179(11) -0.0052(9) 0.0012(8) -0.0033(9)
C14 0.0182(10) 0.0232(12) 0.0106(10) -0.0034(8) -0.0034(8) 0.0028(9)
C15 0.0278(13) 0.0412(17) 0.0161(12) -0.0023(11) 0.0006(10) 0.0023(12)
C16 0.0295(13) 0.0293(15) 0.0212(13) -0.0045(10) -0.0033(10) -0.0045(11)
C17 0.0383(15) 0.0216(13) 0.0256(13) -0.0042(10) -0.0073(12) 0.0061(11)
C18 0.0175(10) 0.0188(11) 0.0095(9) -0.0020(8) 0.0035(8) -0.0010(8)
C19 0.0201(11) 0.0189(12) 0.0161(10) -0.0014(9) -0.0007(8) -0.0007(9)
C20 0.0261(12) 0.0227(13) 0.0191(11) -0.0036(9) -0.0034(9) -0.0054(10)
C21 0.0346(13) 0.0163(12) 0.0229(12) -0.0043(10) -0.0001(10) -0.0017(10)
C22 0.0276(12) 0.0218(13) 0.0207(12) -0.0034(10) -0.0019(10) 0.0073(10)
C23 0.0188(11) 0.0270(13) 0.0155(11) -0.0062(9) 0.0011(8) 0.0010(9)

loop_
_atom_type_symbol
_atom_type_description
_atom_type_scat_dispersion_real
_atom_type_scat_dispersion_imag
_atom_type_scat_source
C C 0.0033 0.0016 'International Tables Vol C Tables 4.2.6.8 and 6.1.1.4'
H H 0.0000 0.0000 'International Tables Vol C Tables 4.2.6.8 and 6.1.1.4'
N N 0.0061 0.0033 'International Tables Vol C Tables 4.2.6.8 and 6.1.1.4'
O O 0.0106 0.0060 'International Tables Vol C Tables 4.2.6.8 and 6.1.1.4'

loop_
_geom_angle_atom_site_label_1
_geom_angle_atom_site_label_2
_geom_angle_atom_site_label_3
_geom_angle
C7 O2 C8 122.02(16)
C13 O4 C14 121.92(15)
C4 O5 H5 107.7(18)
C1 N1 C5 111.59(16)
C6 N1 C1 114.70(16)
C6 N1 C5 114.10(17)
C2 N2 C3 110.66(16)
C12 N2 C2 110.20(16)
C12 N2 C3 111.52(16)
N1 C1 C2 113.08(17)
N1 C1 H1A 107.6(12)
N1 C1 H1B 111.2(12)
C2 C1 H1A 106.9(12)
C2 C1 H1B 108.6(12)
H1A C1 H1B 109.3(16)
N2 C2 C1 114.16(17)
N2 C2 H2A 109.3(11)
N2 C2 H2B 108.3(12)
C1 C2 H2A 110.5(11)
C1 C2 H2B 108.3(12)
H2A C2 H2B 105.8(17)
N2 C3 C4 111.59(16)
N2 C3 H3A 112.6(12)
N2 C3 H3B 109.3(12)
C4 C3 H3A 109.0(12)
C4 C3 H3B 107.9(12)
H3A C3 H3B 106.2(17)
O5 C4 C3 109.70(16)
O5 C4 C5 107.16(15)
O5 C4 C18 107.85(15)
C3 C4 C5 110.59(16)
C18 C4 C3 110.71(16)
C18 C4 C5 110.73(16)
N1 C5 C4 112.44(16)
N1 C5 H5A 110.8(11)
N1 C5 H5B 110.2(11)
C4 C5 H5A 107.9(11)
C4 C5 H5B 108.4(11)
H5A C5 H5B 106.9(16)
N1 C6 C7 116.25(17)
N1 C6 H6A 110.2(11)
N1 C6 H6B 109.3(14)
C7 C6 H6A 106.0(12)
C7 C6 H6B 108.2(14)
H6A C6 H6B 106.4(18)
O1 C7 O2 125.61(19)
O1 C7 C6 125.34(19)
O2 C7 C6 109.05(17)
O2 C8 C9 101.73(16)
O2 C8 C10 110.39(16)
O2 C8 C11 108.92(17)
C9 C8 C10 111.2(2)
C11 C8 C9 111.38(18)
C11 C8 C10 112.70(19)
C8 C9 H9A 112.6(14)
C8 C9 H9B 112.3(15)
C8 C9 H9C 108.8(14)
H9A C9 H9B 107.9(19)
H9A C9 H9C 108(2)
H9B C9 H9C 107(2)
C8 C10 H10A 109.8(14)
C8 C10 H10B 111.2(14)
C8 C10 H10C 107.1(13)
H10A C10 H10B 109.8(19)
H10A C10 H10C 108(2)
H10B C10 H10C 111(2)
C8 C11 H11A 111.9(14)
C8 C11 H11B 106.2(13)
C8 C11 H11C 112.2(12)
H11A C11 H11B 106.0(18)
H11A C11 H11C 109.2(19)
H11B C11 H11C 111.2(18)
N2 C12 C13 111.58(17)
N2 C12 H12A 109.6(12)
N2 C12 H12B 113.0(13)
C13 C12 H12A 106.1(12)
C13 C12 H12B 109.4(13)
H12A C12 H12B 106.7(18)
O3 C13 O4 125.35(18)
O3 C13 C12 125.25(19)
O4 C13 C12 109.39(17)
O4 C14 C15 102.26(16)
O4 C14 C16 109.43(16)
O4 C14 C17 109.34(17)
C15 C14 C16 111.0(2)
C15 C14 C17 111.5(2)
C17 C14 C16 112.8(2)
C14 C15 H15A 110.0(15)
C14 C15 H15B 107.7(15)
C14 C15 H15C 107.5(16)
H15A C15 H15B 109(2)
H15A C15 H15C 112(2)
H15B C15 H15C 110(2)
C14 C16 H16A 109.0(14)
C14 C16 H16B 106.9(13)
C14 C16 H16C 111.6(14)
H16A C16 H16B 106.3(19)
H16A C16 H16C 112(2)
H16B C16 H16C 110.3(19)
C14 C17 H17A 108.7(14)
C14 C17 H17B 112.9(16)
C14 C17 H17C 112.0(14)
H17A C17 H17B 109(2)
H17A C17 H17C 111.2(19)
H17B C17 H17C 103(2)
C19 C18 C4 121.02(17)
C23 C18 C4 121.12(18)
C23 C18 C19 117.8(2)
C18 C19 H19 119.5(12)
C20 C19 C18 121.0(2)
C20 C19 H19 119.5(13)
C19 C20 H20 119.4(12)
C21 C20 C19 120.5(2)
C21 C20 H20 120.1(12)
C20 C21 H21 119.5(13)
C22 C21 C20 118.8(2)
C22 C21 H21 121.7(13)
C21 C22 C23 120.8(2)
C21 C22 H22 119.3(13)
C23 C22 H22 119.9(13)
C18 C23 H23 115.9(14)
C22 C23 C18 121.0(2)
C22 C23 H23 123.1(14)

loop_
_geom_bond_atom_site_label_1
_geom_bond_atom_site_label_2
_geom_bond_distance
O1 C7 1.198(3)
O2 C7 1.343(2)
O2 C8 1.487(2)
O3 C13 1.208(2)
O4 C13 1.333(2)
O4 C14 1.493(2)
O5 C4 1.431(2)
O5 H5 0.87(3)
N1 C1 1.465(3)
N1 C5 1.468(3)
N1 C6 1.440(3)
N2 C2 1.472(2)
N2 C3 1.477(3)
N2 C12 1.456(3)
C1 C2 1.524(3)
C1 H1A 0.99(2)
C1 H1B 0.99(2)
C2 H2A 0.97(2)
C2 H2B 1.01(2)
C3 C4 1.529(3)
C3 H3A 1.00(2)
C3 H3B 1.01(2)
C4 C5 1.547(3)
C4 C18 1.521(3)
C5 H5A 1.05(2)
C5 H5B 0.99(2)
C6 C7 1.523(3)
C6 H6A 0.97(2)
C6 H6B 0.94(2)
C8 C9 1.516(3)
C8 C10 1.518(3)
C8 C11 1.514(3)
C9 H9A 0.97(2)
C9 H9B 0.95(3)
C9 H9C 0.97(3)
C10 H10A 1.01(3)
C10 H10B 1.04(3)
C10 H10C 0.94(2)
C11 H11A 0.98(2)
C11 H11B 0.99(2)
C11 H11C 1.05(2)
C12 C13 1.514(3)
C12 H12A 1.04(2)
C12 H12B 1.00(2)
C14 C15 1.512(3)
C14 C16 1.515(3)
C14 C17 1.512(3)
C15 H15A 0.96(3)
C15 H15B 0.99(3)
C15 H15C 0.96(3)
C16 H16A 0.99(3)
C16 H16B 1.02(2)
C16 H16C 0.96(3)
C17 H17A 0.95(2)
C17 H17B 0.98(3)
C17 H17C 1.00(3)
C18 C19 1.395(3)
C18 C23 1.391(3)
C19 C20 1.388(3)
C19 H19 0.97(2)
C20 C21 1.386(3)
C20 H20 0.95(2)
C21 C22 1.381(3)
C21 H21 0.96(2)
C22 C23 1.386(3)
C22 H22 0.94(2)
C23 H23 0.96(2)

loop_
_geom_hbond_atom_site_label_D
_geom_hbond_atom_site_label_H
_geom_hbond_atom_site_label_A
_geom_hbond_distance_DH
_geom_hbond_distance_HA
_geom_hbond_distance_DA
_geom_hbond_angle_DHA
O5 H5 O3 0.87(3) 2.01(3) 2.865(2) 168(3)
